data_7000854
loop_
_publ_author_name
'Humphrey, Simon M.'
'Allan, Phoebe K.'
'Oungoulian, Shaunt E.'
'Ironside, Matthew S.'
'Wise, Erica R.'

_publ_section_title
;
 Metal--organophosphine and metal--organophosphonium frameworks with
 layered honeycomb-like structures
;
_journal_issue 13
_journal_name_full 'Dalton Transactions'
_journal_page_first 2298
_journal_page_last 2305
_journal_paper_doi 10.1039/b820038f
_journal_year 2009
_chemical_formula_moiety 'C47 H39 N O16 P2 Zn4, C3 H7 N O, 2(H2 O)'
_chemical_formula_sum 'C50 H50 N2 O19 P2 Zn4'
_chemical_formula_weight 1302.31
_chemical_name_systematic
;
?
;
_space_group_IT_number 15
_symmetry_cell_setting monoclinic
_symmetry_space_group_name_Hall '-C 2yc'
_symmetry_space_group_name_H-M 'C 1 2/c 1'
_atom_sites_solution_hydrogens geom
_atom_sites_solution_primary direct
_atom_sites_solution_secondary difmap
_audit_creation_method SHELXL-97
_cell_angle_alpha 90.00
_cell_angle_beta 130.8320(6)
_cell_angle_gamma 90.00
_cell_formula_units_Z 4
_cell_length_a 32.5679(3)
_cell_length_b 14.4250(2)
_cell_length_c 22.2199(4)
_cell_measurement_reflns_used 38003
_cell_measurement_temperature 180(2)
_cell_measurement_theta_max 25.03
_cell_measurement_theta_min 1.02
_cell_volume 7898.3(2)
_computing_cell_refinement 'HKL Scalepack (Otwinowski & Minor 1997)'
_computing_data_reduction
;
HKL Denzo and Scalepack (Otwinowski & Minor 1997)
;
_computing_publication_material 'SHELXL-97 (Sheldrick 1997)'
_computing_structure_refinement 'SHELXL-97 (Sheldrick 1997)'
_computing_structure_solution 'SIR-92 (Altomare et al. 1994)'
_diffrn_ambient_temperature 180(2)
_diffrn_measured_fraction_theta_full 0.989
_diffrn_measured_fraction_theta_max 0.989
_diffrn_measurement_device_type 'Nonius Kappa CCD'
_diffrn_measurement_method 'Thin slice \w and \f scans'
_diffrn_radiation_source 'fine-focus sealed tube'
_diffrn_radiation_type MoK\a
_diffrn_radiation_wavelength 0.71073
_diffrn_reflns_av_R_equivalents 0.0643
_diffrn_reflns_av_sigmaI/netI 0.0593
_diffrn_reflns_limit_h_max 38
_diffrn_reflns_limit_h_min -38
_diffrn_reflns_limit_k_max 17
_diffrn_reflns_limit_k_min -17
_diffrn_reflns_limit_l_max 26
_diffrn_reflns_limit_l_min -26
_diffrn_reflns_number 29764
_diffrn_reflns_theta_full 24.99
_diffrn_reflns_theta_max 24.99
_diffrn_reflns_theta_min 3.56
_exptl_absorpt_coefficient_mu 1.292
_exptl_absorpt_correction_T_max 0.980
_exptl_absorpt_correction_T_min 0.901
_exptl_absorpt_correction_type multi-scan
_exptl_absorpt_process_details
;
multi-scan from symmetry-related measurements
Sortav (Blessing 1995)
;
_exptl_crystal_colour Colorless
_exptl_crystal_density_diffrn 1.095
_exptl_crystal_density_method 'not measured'
_exptl_crystal_description Rod
_exptl_crystal_F_000 2648
_exptl_crystal_size_max 0.23
_exptl_crystal_size_mid 0.20
_exptl_crystal_size_min 0.10
_platon_squeeze_details
;
;
_refine_diff_density_max 1.623
_refine_diff_density_min -0.630
_refine_diff_density_rms 0.120
_refine_ls_extinction_method none
_refine_ls_goodness_of_fit_ref 1.034
_refine_ls_hydrogen_treatment mixed
_refine_ls_matrix_type full
_refine_ls_number_parameters 341
_refine_ls_number_reflns 6877
_refine_ls_number_restraints 22
_refine_ls_restrained_S_all 1.038
_refine_ls_R_factor_all 0.1083
_refine_ls_R_factor_gt 0.0795
_refine_ls_shift/su_max 0.000
_refine_ls_shift/su_mean 0.000
_refine_ls_structure_factor_coef Fsqd
_refine_ls_weighting_details 'calc w=1/[\s^2^(Fo^2^)+(0.1506P)^2^+20.2014P] where P=(Fo^2^+2Fc^2^)/3'
_refine_ls_weighting_scheme calc
_refine_ls_wR_factor_gt 0.2194
_refine_ls_wR_factor_ref 0.2393
_reflns_number_gt 4885
_reflns_number_total 6877
_reflns_threshold_expression >2sigma(I)
_cod_data_source_file b820038f.txt
_cod_data_source_block sh0705
_cod_original_cell_volume 7898.25(19)
_cod_original_sg_symbol_H-M C2/c
_cod_database_code 7000854

loop_
_symmetry_equiv_pos_as_xyz
'x, y, z'
'-x, y, -z+1/2'
'x+1/2, y+1/2, z'
'-x+1/2, y+1/2, -z+1/2'
'-x, -y, -z'
'x, -y, z-1/2'
'-x+1/2, -y+1/2, -z'
'x+1/2, -y+1/2, z-1/2'

loop_
_atom_site_label
_atom_site_type_symbol
_atom_site_fract_x
_atom_site_fract_y
_atom_site_fract_z
_atom_site_U_iso_or_equiv
_atom_site_adp_type
_atom_site_occupancy
_atom_site_symmetry_multiplicity
_atom_site_calc_flag
_atom_site_refinement_flags
_atom_site_disorder_assembly
_atom_site_disorder_group
Zn1 Zn -0.04988(3) -0.02517(4) 0.07550(4) 0.0385(3) Uani 1 1 d . . .
P1 P -0.21871(7) 0.47612(10) 0.02658(11) 0.0433(4) Uani 1 1 d . . .
O1 O -0.09067(19) 0.0849(3) 0.0603(3) 0.0485(11) Uani 1 1 d . . .
C1 C -0.1776(2) 0.3870(4) 0.0284(4) 0.0399(14) Uani 1 1 d . . .
Zn2 Zn -0.00597(3) 0.10548(5) 0.01428(5) 0.0432(3) Uani 1 1 d . . .
O2 O -0.05431(19) 0.1819(3) 0.0265(3) 0.0516(12) Uani 1 1 d . . .
C2 C -0.1770(3) 0.2998(4) 0.0559(4) 0.0505(17) Uani 1 1 d . . .
H2 H -0.1970 0.2896 0.0727 0.061 Uiso 1 1 calc R . .
C3 C -0.1478(3) 0.2288(4) 0.0589(4) 0.0498(17) Uani 1 1 d . . .
H3 H -0.1489 0.1692 0.0760 0.060 Uiso 1 1 calc R . .
O3 O -0.07270(19) 0.8594(3) 0.0940(3) 0.0490(11) Uani 1 1 d . . .
C4 C -0.1171(2) 0.2422(4) 0.0375(4) 0.0395(14) Uani 1 1 d . . .
O4 O -0.1435(2) 0.8867(4) -0.0294(4) 0.0760(17) Uani 1 1 d . . .
C5 C -0.1180(3) 0.3288(4) 0.0094(5) 0.0548(18) Uani 1 1 d . . .
H5 H -0.0982 0.3389 -0.0077 0.066 Uiso 1 1 calc R . .
O5 O -0.47749(18) 0.5087(3) -0.3203(3) 0.0483(11) Uani 1 1 d . . .
C6 C -0.1475(3) 0.4002(5) 0.0062(5) 0.059(2) Uani 1 1 d . . .
H6 H -0.1469 0.4596 -0.0117 0.071 Uiso 1 1 calc R . .
O6 O -0.44613(18) 0.4163(3) -0.3623(3) 0.0477(11) Uani 1 1 d . . .
O7 O -0.04307(18) -0.0227(3) -0.0055(3) 0.0410(10) Uani 1 1 d . . .
H7A H -0.0804 -0.0209 -0.0589 0.049 Uiso 1 1 calc R . .
C7 C -0.0845(3) 0.1645(4) 0.0413(4) 0.0451(16) Uani 1 1 d . . .
C8 C -0.1906(3) 0.5837(4) 0.0226(4) 0.0448(15) Uani 1 1 d . . .
C9 C -0.1349(3) 0.6000(5) 0.0832(5) 0.068(2) Uani 1 1 d . . .
H9 H -0.1123 0.5541 0.1227 0.082 Uiso 1 1 calc R . .
C10 C -0.1130(3) 0.6827(5) 0.0852(5) 0.066(2) Uani 1 1 d . . .
H10 H -0.0754 0.6937 0.1269 0.080 Uiso 1 1 calc R . .
C11 C -0.1442(3) 0.7495(4) 0.0284(4) 0.0459(15) Uani 1 1 d . . .
C12 C -0.1990(4) 0.7345(5) -0.0275(6) 0.079(3) Uani 1 1 d . . .
H12 H -0.2219 0.7821 -0.0645 0.095 Uiso 1 1 calc R . .
C13 C -0.2210(3) 0.6531(6) -0.0309(5) 0.076(3) Uani 1 1 d . . .
H13 H -0.2589 0.6440 -0.0721 0.091 Uiso 1 1 calc R . .
C14 C -0.1193(3) 0.8378(4) 0.0299(5) 0.0501(17) Uani 1 1 d . . .
C15 C -0.2844(2) 0.4681(4) -0.0760(4) 0.0382(14) Uani 1 1 d . . .
C16 C -0.3280(2) 0.5100(4) -0.0905(4) 0.0421(14) Uani 1 1 d . . .
H16 H -0.3235 0.5400 -0.0485 0.051 Uiso 1 1 calc R . .
C17 C -0.3784(3) 0.5085(4) -0.1664(4) 0.0417(14) Uani 1 1 d . . .
H17 H -0.4082 0.5387 -0.1762 0.050 Uiso 1 1 calc R . .
C18 C -0.3860(3) 0.4634(4) -0.2282(4) 0.0393(14) Uani 1 1 d . . .
C19 C -0.3424(3) 0.4185(5) -0.2125(4) 0.0477(16) Uani 1 1 d . . .
H19 H -0.3473 0.3858 -0.2540 0.057 Uiso 1 1 calc R . .
C20 C -0.2919(3) 0.4208(4) -0.1379(4) 0.0507(17) Uani 1 1 d . . .
H20 H -0.2621 0.3904 -0.1281 0.061 Uiso 1 1 calc R . .
C21 C -0.4405(3) 0.4618(4) -0.3106(4) 0.0426(15) Uani 1 1 d . . .
O110 O 0.0377(10) 0.4551(14) 0.2560(14) 0.182(9) Uiso 0.50 1 d PD A -1
N110 N 0.0282(7) 0.2976(11) 0.2378(11) 0.121(7) Uiso 0.50 1 d PD A -1
C110 C 0.0221(8) 0.3746(13) 0.2627(14) 0.136(10) Uiso 0.50 1 d PD A -1
H11G H 0.0060 0.3721 0.2862 0.164 Uiso 0.50 1 calc PR A -1
C111 C 0.0529(11) 0.2977(17) 0.2079(17) 0.140(10) Uiso 0.50 1 d PD A -1
H11A H 0.0427 0.3538 0.1760 0.210 Uiso 0.50 1 calc PR A -1
H11B H 0.0417 0.2429 0.1743 0.210 Uiso 0.50 1 calc PR A -1
H11C H 0.0923 0.2965 0.2515 0.210 Uiso 0.50 1 calc PR A -1
C112 C 0.0141(9) 0.2168(12) 0.2487(15) 0.101(7) Uiso 0.50 1 d PD A -1
H11D H -0.0001 0.2273 0.2757 0.151 Uiso 0.50 1 calc PR A -1
H11E H 0.0460 0.1763 0.2814 0.151 Uiso 0.50 1 calc PR A -1
H11F H -0.0139 0.1875 0.1970 0.151 Uiso 0.50 1 calc PR A -1
O120 O -0.0638(3) 0.1340(5) -0.1072(4) 0.0289(15) Uiso 0.50 1 d PD . .
N120 N -0.1222(6) 0.2059(10) -0.2280(8) 0.080(4) Uiso 0.50 1 d PD . .
C120 C -0.0765(7) 0.1808(11) -0.1593(8) 0.092(6) Uiso 0.50 1 d PD . .
H12G H -0.0461 0.2079 -0.1495 0.138 Uiso 0.50 1 calc PR . .
C121 C -0.1690(8) 0.1717(19) -0.2513(15) 0.135(9) Uiso 0.50 1 d PD . .
H12A H -0.1996 0.2011 -0.3014 0.202 Uiso 0.50 1 calc PR . .
H12B H -0.1715 0.1845 -0.2104 0.202 Uiso 0.50 1 calc PR . .
H12C H -0.1702 0.1046 -0.2591 0.202 Uiso 0.50 1 calc PR . .
C122 C -0.1223(9) 0.2532(16) -0.2766(13) 0.118(8) Uiso 0.50 1 d PD . .
H12D H -0.0853 0.2742 -0.2501 0.176 Uiso 0.50 1 calc PR . .
H12E H -0.1461 0.3071 -0.2946 0.176 Uiso 0.50 1 calc PR . .
H12F H -0.1356 0.2146 -0.3225 0.176 Uiso 0.50 1 calc PR . .
O201 O 0.0000 0.2184(8) 0.7500 0.108(3) Uiso 1 2 d S . .
O202 O 0.0106(8) 0.4065(12) 0.7178(11) 0.123(5) Uiso 0.50 1 d P . .
O100 O 0.0339(3) 0.2258(4) 0.0281(4) 0.0215(14) Uiso 0.50 1 d PD . .
H10F H 0.0078 0.2727 -0.0049 0.026 Uiso 0.50 1 calc PR . .
C101 C 0.1458(8) 0.2177(14) 0.1353(11) 0.083(5) Uiso 0.50 1 d PD . .
H10A H 0.1750 0.2632 0.1582 0.124 Uiso 0.50 1 calc PR . .
H10B H 0.1502 0.1679 0.1100 0.124 Uiso 0.50 1 calc PR . .
H10C H 0.1473 0.1918 0.1775 0.124 Uiso 0.50 1 calc PR . .
C100 C 0.0907(8) 0.265(3) 0.073(3) 0.30(3) Uiso 0.50 1 d PD . .
H10D H 0.0920 0.3221 0.0992 0.358 Uiso 0.50 1 calc PR . .
H10E H 0.0911 0.2869 0.0310 0.358 Uiso 0.50 1 calc PR . .

loop_
_atom_site_aniso_label
_atom_site_aniso_U_11
_atom_site_aniso_U_22
_atom_site_aniso_U_33
_atom_site_aniso_U_23
_atom_site_aniso_U_13
_atom_site_aniso_U_12
Zn1 0.0388(4) 0.0301(4) 0.0531(5) -0.0005(3) 0.0329(4) -0.0017(3)
P1 0.0383(9) 0.0318(9) 0.0596(11) -0.0026(7) 0.0318(9) -0.0002(6)
O1 0.053(3) 0.032(2) 0.076(3) 0.002(2) 0.049(3) 0.0019(19)
C1 0.031(3) 0.033(3) 0.051(4) -0.002(2) 0.025(3) 0.000(2)
Zn2 0.0520(5) 0.0340(4) 0.0574(5) 0.0036(3) 0.0418(4) 0.0030(3)
O2 0.059(3) 0.041(2) 0.082(3) 0.005(2) 0.058(3) 0.006(2)
C2 0.051(4) 0.038(4) 0.080(5) 0.004(3) 0.051(4) 0.001(3)
C3 0.046(4) 0.035(3) 0.076(5) 0.005(3) 0.043(4) 0.001(3)
O3 0.050(3) 0.039(2) 0.062(3) -0.012(2) 0.039(3) -0.017(2)
C4 0.033(3) 0.033(3) 0.057(4) -0.001(3) 0.032(3) -0.001(2)
O4 0.067(4) 0.057(3) 0.079(4) 0.010(3) 0.036(3) -0.012(3)
C5 0.050(4) 0.043(4) 0.090(5) 0.006(3) 0.054(4) 0.002(3)
O5 0.040(3) 0.052(3) 0.052(3) 0.006(2) 0.030(2) 0.009(2)
C6 0.061(5) 0.034(4) 0.098(6) 0.016(3) 0.058(5) 0.013(3)
O6 0.047(3) 0.036(2) 0.057(3) 0.001(2) 0.033(2) 0.0049(19)
O7 0.042(2) 0.040(2) 0.046(2) -0.0007(17) 0.031(2) 0.0014(18)
C7 0.039(4) 0.036(3) 0.050(4) 0.004(3) 0.024(3) 0.008(3)
C8 0.036(4) 0.037(3) 0.058(4) -0.013(3) 0.029(3) -0.008(3)
C9 0.057(5) 0.056(5) 0.066(5) 0.000(4) 0.029(4) -0.017(4)
C10 0.060(5) 0.055(5) 0.071(5) -0.009(4) 0.037(4) -0.022(4)
C11 0.048(4) 0.033(3) 0.061(4) -0.007(3) 0.038(4) -0.002(3)
C12 0.060(5) 0.046(4) 0.091(6) 0.014(4) 0.031(5) -0.010(4)
C13 0.043(4) 0.059(5) 0.088(6) 0.018(4) 0.027(4) -0.006(4)
C14 0.052(4) 0.032(3) 0.077(5) -0.008(3) 0.047(4) -0.007(3)
C15 0.034(3) 0.034(3) 0.048(4) 0.004(2) 0.027(3) -0.001(2)
C16 0.036(4) 0.039(3) 0.054(4) -0.007(3) 0.030(3) 0.000(3)
C17 0.034(3) 0.041(3) 0.057(4) 0.002(3) 0.033(3) 0.005(3)
C18 0.042(3) 0.029(3) 0.058(4) 0.000(3) 0.037(3) -0.001(2)
C19 0.036(4) 0.050(4) 0.058(4) -0.006(3) 0.031(3) 0.003(3)
C20 0.043(4) 0.044(4) 0.075(5) -0.008(3) 0.043(4) 0.002(3)
C21 0.046(4) 0.034(3) 0.059(4) 0.003(3) 0.039(3) -0.002(3)

loop_
_atom_type_symbol
_atom_type_description
_atom_type_scat_dispersion_real
_atom_type_scat_dispersion_imag
_atom_type_scat_source
C C 0.0033 0.0016 'International Tables Vol C Tables 4.2.6.8 and 6.1.1.4'
H H 0.0000 0.0000 'International Tables Vol C Tables 4.2.6.8 and 6.1.1.4'
N N 0.0061 0.0033 'International Tables Vol C Tables 4.2.6.8 and 6.1.1.4'
O O 0.0106 0.0060 'International Tables Vol C Tables 4.2.6.8 and 6.1.1.4'
P P 0.1023 0.0942 'International Tables Vol C Tables 4.2.6.8 and 6.1.1.4'
Zn Zn 0.2839 1.4301 'International Tables Vol C Tables 4.2.6.8 and 6.1.1.4'

loop_
_geom_angle_atom_site_label_1
_geom_angle_atom_site_label_2
_geom_angle_atom_site_label_3
_geom_angle
_geom_angle_site_symmetry_1
_geom_angle_site_symmetry_3
_geom_angle_publ_flag
O7 Zn1 O1 107.48(18) . . ?
O7 Zn1 O5 108.27(19) . 8_556 ?
O1 Zn1 O5 105.2(2) . 8_556 ?
O7 Zn1 O3 119.50(18) . 1_545 ?
O1 Zn1 O3 114.57(19) . 1_545 ?
O5 Zn1 O3 100.50(19) 8_556 1_545 ?
C8 P1 C1 102.3(3) . . ?
C8 P1 C15 101.9(3) . . ?
C1 P1 C15 102.9(3) . . ?
C7 O1 Zn1 123.3(4) . . ?
C6 C1 C2 118.4(6) . . ?
C6 C1 P1 125.3(5) . . ?
C2 C1 P1 116.2(5) . . ?
O100 Zn2 O2 89.5(2) . . ?
O100 Zn2 O120 88.5(3) . . ?
O2 Zn2 O120 86.8(2) . . ?
O100 Zn2 O7 173.6(2) . . ?
O2 Zn2 O7 96.49(17) . . ?
O120 Zn2 O7 89.6(2) . . ?
O100 Zn2 O7 92.8(2) . 5 ?
O2 Zn2 O7 177.03(17) . 5 ?
O120 Zn2 O7 95.1(2) . 5 ?
O7 Zn2 O7 81.29(17) . 5 ?
O100 Zn2 O6 88.6(2) . 8_556 ?
O2 Zn2 O6 92.55(19) . 8_556 ?
O120 Zn2 O6 177.1(2) . 8_556 ?
O7 Zn2 O6 93.26(16) . 8_556 ?
O7 Zn2 O6 85.63(17) 5 8_556 ?
C7 O2 Zn2 136.1(4) . . ?
C3 C2 C1 120.5(6) . . ?
C3 C2 H2 119.7 . . ?
C1 C2 H2 119.7 . . ?
C2 C3 C4 121.0(6) . . ?
C2 C3 H3 119.5 . . ?
C4 C3 H3 119.5 . . ?
C14 O3 Zn1 108.2(4) . 1_565 ?
C3 C4 C5 118.5(6) . . ?
C3 C4 C7 121.3(5) . . ?
C5 C4 C7 120.2(6) . . ?
C6 C5 C4 120.4(6) . . ?
C6 C5 H5 119.8 . . ?
C4 C5 H5 119.8 . . ?
C21 O5 Zn1 122.6(4) . 8_455 ?
C1 C6 C5 121.1(6) . . ?
C1 C6 H6 119.5 . . ?
C5 C6 H6 119.5 . . ?
C21 O6 Zn2 138.0(4) . 8_455 ?
Zn1 O7 Zn2 102.77(18) . . ?
Zn1 O7 Zn2 128.8(2) . 5 ?
Zn2 O7 Zn2 98.71(17) . 5 ?
Zn1 O7 H7A 108.2 . . ?
Zn2 O7 H7A 108.2 . . ?
Zn2 O7 H7A 108.2 5 . ?
O2 C7 O1 125.9(6) . . ?
O2 C7 C4 118.7(5) . . ?
O1 C7 C4 115.4(6) . . ?
C13 C8 C9 117.3(6) . . ?
C13 C8 P1 124.4(5) . . ?
C9 C8 P1 118.0(5) . . ?
C10 C9 C8 119.6(7) . . ?
C10 C9 H9 120.2 . . ?
C8 C9 H9 120.2 . . ?
C11 C10 C9 121.7(7) . . ?
C11 C10 H10 119.2 . . ?
C9 C10 H10 119.2 . . ?
C12 C11 C10 117.8(6) . . ?
C12 C11 C14 121.3(6) . . ?
C10 C11 C14 120.9(6) . . ?
C13 C12 C11 121.2(7) . . ?
C13 C12 H12 119.4 . . ?
C11 C12 H12 119.4 . . ?
C12 C13 C8 122.3(7) . . ?
C12 C13 H13 118.9 . . ?
C8 C13 H13 118.9 . . ?
O4 C14 O3 121.5(6) . . ?
O4 C14 C11 120.6(7) . . ?
O3 C14 C11 117.9(6) . . ?
C16 C15 C20 119.5(6) . . ?
C16 C15 P1 116.6(5) . . ?
C20 C15 P1 123.9(5) . . ?
C15 C16 C17 120.0(6) . . ?
C15 C16 H16 120.0 . . ?
C17 C16 H16 120.0 . . ?
C16 C17 C18 121.0(6) . . ?
C16 C17 H17 119.5 . . ?
C18 C17 H17 119.5 . . ?
C19 C18 C17 118.7(6) . . ?
C19 C18 C21 120.0(6) . . ?
C17 C18 C21 121.3(5) . . ?
C20 C19 C18 121.0(6) . . ?
C20 C19 H19 119.5 . . ?
C18 C19 H19 119.5 . . ?
C19 C20 C15 119.8(6) . . ?
C19 C20 H20 120.1 . . ?
C15 C20 H20 120.1 . . ?
O6 C21 O5 125.5(6) . . ?
O6 C21 C18 119.0(6) . . ?
O5 C21 C18 115.5(6) . . ?
C110 N110 C112 119.9(15) . . ?
C110 N110 C111 121.0(15) . . ?
C112 N110 C111 118.8(15) . . ?
N110 C110 O110 121.4(19) . . ?
N110 C110 H11G 119.3 . . ?
O110 C110 H11G 119.3 . . ?
N110 C111 H11A 109.5 . . ?
N110 C111 H11B 109.5 . . ?
H11A C111 H11B 109.5 . . ?
N110 C111 H11C 109.5 . . ?
H11A C111 H11C 109.5 . . ?
H11B C111 H11C 109.5 . . ?
N110 C112 H11D 109.5 . . ?
N110 C112 H11E 109.5 . . ?
H11D C112 H11E 109.5 . . ?
N110 C112 H11F 109.5 . . ?
H11D C112 H11F 109.5 . . ?
H11E C112 H11F 109.5 . . ?
C120 O120 Zn2 147.0(10) . . ?
C122 N120 C120 120.7(14) . . ?
C122 N120 C121 119.7(14) . . ?
C120 N120 C121 119.1(13) . . ?
O120 C120 N120 136.2(17) . . ?
O120 C120 H12G 111.9 . . ?
N120 C120 H12G 111.9 . . ?
N120 C121 H12A 109.5 . . ?
N120 C121 H12B 109.5 . . ?
H12A C121 H12B 109.5 . . ?
N120 C121 H12C 109.5 . . ?
H12A C121 H12C 109.5 . . ?
H12B C121 H12C 109.5 . . ?
N120 C122 H12D 109.5 . . ?
N120 C122 H12E 109.5 . . ?
H12D C122 H12E 109.5 . . ?
N120 C122 H12F 109.5 . . ?
H12D C122 H12F 109.5 . . ?
H12E C122 H12F 109.5 . . ?
C100 O100 Zn2 141.9(14) . . ?
C100 O100 H10F 109.1 . . ?
Zn2 O100 H10F 109.1 . . ?
C100 C101 H10A 109.5 . . ?
C100 C101 H10B 109.5 . . ?
H10A C101 H10B 109.5 . . ?
C100 C101 H10C 109.5 . . ?
H10A C101 H10C 109.5 . . ?
H10B C101 H10C 109.5 . . ?
O100 C100 C101 129(3) . . ?
O100 C100 H10D 105.2 . . ?
C101 C100 H10D 105.2 . . ?
O100 C100 H10E 105.2 . . ?
C101 C100 H10E 105.2 . . ?
H10D C100 H10E 105.9 . . ?

loop_
_geom_bond_atom_site_label_1
_geom_bond_atom_site_label_2
_geom_bond_distance
_geom_bond_site_symmetry_2
_geom_bond_publ_flag
Zn1 O7 1.951(4) . ?
Zn1 O1 1.953(4) . ?
Zn1 O5 1.959(4) 8_556 ?
Zn1 O3 1.973(4) 1_545 ?
P1 C8 1.832(6) . ?
P1 C1 1.838(6) . ?
P1 C15 1.846(6) . ?
O1 C7 1.283(7) . ?
C1 C6 1.369(10) . ?
C1 C2 1.392(9) . ?
Zn2 O100 2.066(6) . ?
Zn2 O2 2.080(4) . ?
Zn2 O120 2.087(7) . ?
Zn2 O7 2.093(4) . ?
Zn2 O7 2.103(4) 5 ?
Zn2 O6 2.104(5) 8_556 ?
O2 C7 1.250(8) . ?
C2 C3 1.369(9) . ?
C2 H2 0.9500 . ?
C3 C4 1.376(9) . ?
C3 H3 0.9500 . ?
O3 C14 1.266(8) . ?
O3 Zn1 1.973(4) 1_565 ?
C4 C5 1.387(9) . ?
C4 C7 1.507(8) . ?
O4 C14 1.223(9) . ?
C5 C6 1.378(9) . ?
C5 H5 0.9500 . ?
O5 C21 1.272(8) . ?
O5 Zn1 1.959(4) 8_455 ?
C6 H6 0.9500 . ?
O6 C21 1.229(8) . ?
O6 Zn2 2.104(5) 8_455 ?
O7 Zn2 2.103(4) 5 ?
O7 H7A 1.0000 . ?
C8 C13 1.363(10) . ?
C8 C9 1.403(10) . ?
C9 C10 1.375(10) . ?
C9 H9 0.9500 . ?
C10 C11 1.370(10) . ?
C10 H10 0.9500 . ?
C11 C12 1.368(10) . ?
C11 C14 1.499(9) . ?
C12 C13 1.351(11) . ?
C12 H12 0.9500 . ?
C13 H13 0.9500 . ?
C15 C16 1.373(9) . ?
C15 C20 1.406(9) . ?
C16 C17 1.386(9) . ?
C16 H16 0.9500 . ?
C17 C18 1.387(9) . ?
C17 H17 0.9500 . ?
C18 C19 1.384(9) . ?
C18 C21 1.500(9) . ?
C19 C20 1.374(10) . ?
C19 H19 0.9500 . ?
C20 H20 0.9500 . ?
O110 C110 1.315(18) . ?
N110 C110 1.313(17) . ?
N110 C112 1.331(15) . ?
N110 C111 1.335(17) . ?
C110 H11G 0.9500 . ?
C111 H11A 0.9800 . ?
C111 H11B 0.9800 . ?
C111 H11C 0.9800 . ?
C112 H11D 0.9800 . ?
C112 H11E 0.9800 . ?
C112 H11F 0.9800 . ?
O120 C120 1.156(14) . ?
N120 C122 1.276(15) . ?
N120 C120 1.305(15) . ?
N120 C121 1.345(16) . ?
C120 H12G 0.9500 . ?
C121 H12A 0.9800 . ?
C121 H12B 0.9800 . ?
C121 H12C 0.9800 . ?
C122 H12D 0.9800 . ?
C122 H12E 0.9800 . ?
C122 H12F 0.9800 . ?
O100 C100 1.526(19) . ?
O100 H10F 0.9500 . ?
C101 C100 1.537(19) . ?
C101 H10A 0.9800 . ?
C101 H10B 0.9800 . ?
C101 H10C 0.9800 . ?
C100 H10D 0.9900 . ?
C100 H10E 0.9900 . ?

loop_
_platon_squeeze_void_nr
_platon_squeeze_void_average_x
_platon_squeeze_void_average_y
_platon_squeeze_void_average_z
_platon_squeeze_void_volume
_platon_squeeze_void_count_electrons
_platon_squeeze_void_content
1 0.298 -0.156 0.298 1118 206 ' '
2 0.318 0.118 0.818 1118 206 ' '
